data_7708848
loop_
_publ_author_name
'Ornelas, Alfredo'
'Arias-Ugarte, Renzo'
'Metta-Maga\~na, Alejandro J'
'Sharma, Hemant K.'
'Pannell, Keith H.'

_publ_section_title
;
 Hypercoordinated eka-tin materials with dangling aryl-methoxy and
 -methylthio ligands exhibiting intramolecular secondary bonding and aryl
 bond stabilization in reactions with organotin chlorides.
;
_journal_issue 44
_journal_name_full 'Dalton transactions (Cambridge, England : 2003)'
_journal_page_first 16084
_journal_page_last 16091
_journal_paper_doi 10.1039/d1dt02781f
_journal_volume 50
_journal_year 2021
_chemical_formula_moiety 'C26 H24 Pb S'
_chemical_formula_sum 'C26 H24 Pb S'
_chemical_formula_weight 575.70
_space_group_crystal_system triclinic
_space_group_IT_number 2
_space_group_name_Hall '-P 1'
_space_group_name_H-M_alt 'P -1'
_atom_sites_solution_hydrogens geom
_atom_sites_solution_primary iterative
_atom_sites_solution_secondary difmap
_audit_creation_method SHELXL-2018/3
_audit_update_record
;
2021-06-01 deposited with the CCDC.	2021-10-22 downloaded from the CCDC.
;
_cell_angle_alpha 97.2220(10)
_cell_angle_beta 95.6350(10)
_cell_angle_gamma 100.889(2)
_cell_formula_units_Z 4
_cell_length_a 10.4230(9)
_cell_length_b 12.2886(10)
_cell_length_c 17.8414(15)
_cell_measurement_reflns_used 6449
_cell_measurement_temperature 100(2)
_cell_measurement_theta_max 28.675
_cell_measurement_theta_min 2.3195
_cell_volume 2208.7(3)
_computing_cell_refinement 'SAINT V8.38A (Bruker AXS Inc., 2017)'
_computing_data_collection 'Apex2 v2014.9-0 (Bruker AXS Inc., 2014)'
_computing_data_reduction 'SAINT V8.38A (Bruker AXS Inc., 2017)'
_computing_molecular_graphics 'XP (SIEMENS, 1996)'
_computing_publication_material 'Apex3 v2018.1-0 (Bruker AXS Inc., 2018)'
_computing_structure_refinement 'SHELXL--2017/1 (Sheldrick, 2017)'
_computing_structure_solution 'SHELXL--2014/5 (Sheldrick, 2014)'
_diffrn_ambient_temperature 100(2)
_diffrn_measured_fraction_theta_full 0.991
_diffrn_measured_fraction_theta_max 0.911
_diffrn_measurement_device 'Bruker D8 SMART'
_diffrn_measurement_device_type APEX
_diffrn_measurement_method '\f and \w scans'
_diffrn_radiation_monochromator graphite
_diffrn_radiation_type MoK\a
_diffrn_radiation_wavelength 0.71073
_diffrn_reflns_av_R_equivalents 0.0503
_diffrn_reflns_av_unetI/netI 0.0797
_diffrn_reflns_Laue_measured_fraction_full 0.991
_diffrn_reflns_Laue_measured_fraction_max 0.911
_diffrn_reflns_limit_h_max 14
_diffrn_reflns_limit_h_min -14
_diffrn_reflns_limit_k_max 17
_diffrn_reflns_limit_k_min -16
_diffrn_reflns_limit_l_max 23
_diffrn_reflns_limit_l_min -24
_diffrn_reflns_number 26187
_diffrn_reflns_point_group_measured_fraction_full 0.991
_diffrn_reflns_point_group_measured_fraction_max 0.911
_diffrn_reflns_theta_full 25.242
_diffrn_reflns_theta_max 30.431
_diffrn_reflns_theta_min 1.160
_diffrn_source 'fine--focus tube'
_exptl_absorpt_coefficient_mu 7.741
_exptl_absorpt_correction_T_max 0.746
_exptl_absorpt_correction_T_min 0.43
_exptl_absorpt_correction_type multi-scan
_exptl_absorpt_process_details SADABS
_exptl_crystal_colour colorless
_exptl_crystal_density_diffrn 1.731
_exptl_crystal_density_method 'Not measured'
_exptl_crystal_description chunk
_exptl_crystal_F_000 1112
_exptl_crystal_size_max 0.154
_exptl_crystal_size_mid 0.138
_exptl_crystal_size_min 0.124
_refine_diff_density_max 3.082
_refine_diff_density_min -1.859
_refine_diff_density_rms 0.222
_refine_ls_extinction_method none
_refine_ls_goodness_of_fit_ref 1.019
_refine_ls_hydrogen_treatment constr
_refine_ls_matrix_type full
_refine_ls_number_parameters 507
_refine_ls_number_reflns 12190
_refine_ls_number_restraints 0
_refine_ls_restrained_S_all 1.019
_refine_ls_R_factor_all 0.0739
_refine_ls_R_factor_gt 0.0472
_refine_ls_shift/su_max 0.001
_refine_ls_shift/su_mean 0.000
_refine_ls_structure_factor_coef Fsqd
_refine_ls_weighting_details 'w=1/[\s^2^(Fo^2^)+(0.0364P)^2^+4.7474P] where P=(Fo^2^+2Fc^2^)/3'
_refine_ls_weighting_scheme calc
_refine_ls_wR_factor_gt 0.0922
_refine_ls_wR_factor_ref 0.1088
_reflns_Friedel_coverage 0.000
_reflns_number_gt 8828
_reflns_number_total 12190
_reflns_threshold_expression 'I > 2\s(I)'
_cod_data_source_file d1dt02781f2.cif
_cod_data_source_block 1460KP_0mS_a
_cod_database_code 7708848
_shelx_shelxl_version_number 2018/3
_shelx_space_group_comment
;
The symmetry employed for this shelxl refinement is uniquely defined
by the following loop, which should always be used as a source of
symmetry information in preference to the above space-group names.
They are only intended as comments.
;
_computing_bruker_data_scaling 'SADABS-2016/2 (Bruker AXS Inc.)'

loop_
_space_group_symop_operation_xyz
'x, y, z'
'-x, -y, -z'

loop_
_atom_site_label
_atom_site_type_symbol
_atom_site_fract_x
_atom_site_fract_y
_atom_site_fract_z
_atom_site_U_iso_or_equiv
_atom_site_adp_type
_atom_site_occupancy
_atom_site_site_symmetry_order
_atom_site_calc_flag
_atom_site_refinement_flags_posn
_atom_site_refinement_flags_adp
_atom_site_refinement_flags_occupancy
_atom_site_disorder_assembly
_atom_site_disorder_group
Pb1 Pb 0.38199(2) 0.09084(2) 0.26522(2) 0.02132(7) Uani 1 1 d . . . . .
Pb2 Pb 0.98242(2) 0.54646(2) 0.23804(2) 0.01995(7) Uani 1 1 d . . . . .
S1 S 0.37764(18) -0.09537(17) 0.41166(12) 0.0364(5) Uani 1 1 d . . . . .
S2 S 0.6618(2) 0.51787(18) 0.11040(13) 0.0434(5) Uani 1 1 d . . . . .
C1 C 0.1925(6) 0.0531(6) 0.3134(4) 0.0214(13) Uani 1 1 d . . . . .
C2 C 0.1491(7) -0.0428(6) 0.3459(4) 0.0273(15) Uani 1 1 d . . . . .
C3 C 0.0315(7) -0.0551(7) 0.3762(4) 0.0337(17) Uani 1 1 d . . . . .
H3 H 0.001260 -0.120502 0.397871 0.040 Uiso 1 1 calc R U . . .
C4 C -0.0433(7) 0.0272(7) 0.3754(4) 0.0360(18) Uani 1 1 d . . . . .
H4 H -0.122810 0.018776 0.397890 0.043 Uiso 1 1 calc R U . . .
C5 C -0.0026(7) 0.1210(7) 0.3419(4) 0.0340(17) Uani 1 1 d . . . . .
H5 H -0.054252 0.176829 0.340320 0.041 Uiso 1 1 calc R U . . .
C6 C 0.1148(6) 0.1324(6) 0.3108(4) 0.0243(14) Uani 1 1 d . . . . .
H6 H 0.142734 0.196266 0.287022 0.029 Uiso 1 1 calc R U . . .
C7 C 0.2263(7) -0.1356(6) 0.3460(4) 0.0316(16) Uani 1 1 d . . . . .
H7A H 0.247953 -0.156022 0.293998 0.038 Uiso 1 1 calc R U . . .
H7B H 0.170785 -0.202625 0.360382 0.038 Uiso 1 1 calc R U . . .
C8 C 0.3056(8) -0.0719(7) 0.4984(5) 0.046(2) Uani 1 1 d . . . . .
H8A H 0.251910 -0.014987 0.494391 0.069 Uiso 1 1 calc R U . . .
H8B H 0.375656 -0.045983 0.541232 0.069 Uiso 1 1 calc R U . . .
H8C H 0.250033 -0.142008 0.506734 0.069 Uiso 1 1 calc R U . . .
C9 C 0.4840(6) -0.0437(6) 0.2266(4) 0.0232(14) Uani 1 1 d . . . . .
C10 C 0.6174(7) -0.0298(6) 0.2526(4) 0.0315(16) Uani 1 1 d . . . . .
H10 H 0.658172 0.032462 0.289859 0.038 Uiso 1 1 calc R U . . .
C11 C 0.6912(7) -0.1042(6) 0.2254(4) 0.0348(18) Uani 1 1 d . . . . .
H11 H 0.782231 -0.092805 0.243634 0.042 Uiso 1 1 calc R U . . .
C12 C 0.6321(8) -0.1963(7) 0.1711(4) 0.0380(18) Uani 1 1 d . . . . .
H12 H 0.682970 -0.246929 0.150897 0.046 Uiso 1 1 calc R U . . .
C13 C 0.4988(8) -0.2133(6) 0.1469(5) 0.0384(19) Uani 1 1 d . . . . .
H13 H 0.456961 -0.277647 0.111628 0.046 Uiso 1 1 calc R U . . .
C14 C 0.4257(8) -0.1367(6) 0.1738(4) 0.0353(17) Uani 1 1 d . . . . .
H14 H 0.334580 -0.148220 0.155881 0.042 Uiso 1 1 calc R U . . .
C15 C 0.3321(6) 0.1693(6) 0.1629(4) 0.0218(13) Uani 1 1 d . . . . .
C16 C 0.3201(7) 0.1087(6) 0.0905(4) 0.0334(17) Uani 1 1 d . . . . .
H16 H 0.336416 0.034812 0.084668 0.040 Uiso 1 1 calc R U . . .
C17 C 0.2844(8) 0.1555(7) 0.0263(4) 0.0378(18) Uani 1 1 d . . . . .
H17 H 0.274282 0.112595 -0.022811 0.045 Uiso 1 1 calc R U . . .
C18 C 0.2633(7) 0.2649(6) 0.0337(4) 0.0348(18) Uani 1 1 d . . . . .
H18 H 0.238890 0.296887 -0.009933 0.042 Uiso 1 1 calc R U . . .
C19 C 0.2786(7) 0.3257(6) 0.1055(4) 0.0296(16) Uani 1 1 d . . . . .
H19 H 0.265645 0.400664 0.111155 0.036 Uiso 1 1 calc R U . . .
C20 C 0.3124(7) 0.2792(6) 0.1693(4) 0.0285(15) Uani 1 1 d . . . . .
H20 H 0.322310 0.322621 0.218300 0.034 Uiso 1 1 calc R U . . .
C21 C 0.5244(6) 0.2142(5) 0.3499(4) 0.0208(13) Uani 1 1 d . . . . .
C22 C 0.6429(7) 0.2674(5) 0.3318(4) 0.0262(15) Uani 1 1 d . . . . .
H22 H 0.665798 0.249491 0.282149 0.031 Uiso 1 1 calc R U . . .
C23 C 0.7296(7) 0.3462(6) 0.3842(4) 0.0309(16) Uani 1 1 d . . . . .
H23 H 0.811313 0.381605 0.370443 0.037 Uiso 1 1 calc R U . . .
C24 C 0.6981(7) 0.3735(6) 0.4558(4) 0.0339(17) Uani 1 1 d . . . . .
H24 H 0.757005 0.428803 0.491576 0.041 Uiso 1 1 calc R U . . .
C25 C 0.5802(8) 0.3201(7) 0.4758(4) 0.0355(18) Uani 1 1 d . . . . .
H25 H 0.557516 0.338401 0.525508 0.043 Uiso 1 1 calc R U . . .
C26 C 0.4949(7) 0.2395(6) 0.4228(4) 0.0300(16) Uani 1 1 d . . . . .
H26 H 0.415028 0.201241 0.437137 0.036 Uiso 1 1 calc R U . . .
C27 C 0.8836(6) 0.3726(5) 0.1862(4) 0.0226(14) Uani 1 1 d . . . . .
C28 C 0.7487(7) 0.3387(6) 0.1623(4) 0.0285(15) Uani 1 1 d . . . . .
C29 C 0.6993(8) 0.2261(6) 0.1287(4) 0.0348(18) Uani 1 1 d . . . . .
H29 H 0.608103 0.201489 0.111202 0.042 Uiso 1 1 calc R U . . .
C30 C 0.7827(9) 0.1520(7) 0.1213(5) 0.041(2) Uani 1 1 d . . . . .
H30 H 0.748160 0.076218 0.099444 0.050 Uiso 1 1 calc R U . . .
C31 C 0.9150(9) 0.1861(7) 0.1450(4) 0.0406(19) Uani 1 1 d . . . . .
H31 H 0.972377 0.134879 0.138978 0.049 Uiso 1 1 calc R U . . .
C32 C 0.9642(8) 0.2966(6) 0.1781(4) 0.0344(17) Uani 1 1 d . . . . .
H32 H 1.055544 0.320132 0.195557 0.041 Uiso 1 1 calc R U . . .
C33 C 0.6531(7) 0.4148(7) 0.1737(5) 0.041(2) Uani 1 1 d . . . . .
H33A H 0.670535 0.453510 0.226867 0.049 Uiso 1 1 calc R U . . .
H33B H 0.562692 0.368813 0.166119 0.049 Uiso 1 1 calc R U . . .
C34 C 0.6268(8) 0.4276(7) 0.0214(5) 0.044(2) Uani 1 1 d . . . . .
H34A H 0.696765 0.385077 0.015723 0.066 Uiso 1 1 calc R U . . .
H34B H 0.621878 0.472422 -0.020108 0.066 Uiso 1 1 calc R U . . .
H34C H 0.542365 0.375534 0.019606 0.066 Uiso 1 1 calc R U . . .
C35 C 1.0152(6) 0.6683(5) 0.1574(4) 0.0247(14) Uani 1 1 d . . . . .
C36 C 1.0034(6) 0.7774(6) 0.1785(4) 0.0262(15) Uani 1 1 d . . . . .
H36 H 0.977132 0.798339 0.226831 0.031 Uiso 1 1 calc R U . . .
C37 C 1.0295(7) 0.8579(6) 0.1301(4) 0.0318(17) Uani 1 1 d . . . . .
H37 H 1.022495 0.933120 0.145620 0.038 Uiso 1 1 calc R U . . .
C38 C 1.0657(7) 0.8264(6) 0.0591(5) 0.0345(18) Uani 1 1 d . . . . .
H38 H 1.082598 0.880230 0.025591 0.041 Uiso 1 1 calc R U . . .
C39 C 1.0774(7) 0.7170(6) 0.0368(4) 0.0315(16) Uani 1 1 d . . . . .
H39 H 1.101629 0.695716 -0.012026 0.038 Uiso 1 1 calc R U . . .
C40 C 1.0534(7) 0.6384(6) 0.0862(4) 0.0290(16) Uani 1 1 d . . . . .
H40 H 1.063169 0.563684 0.071308 0.035 Uiso 1 1 calc R U . . .
C41 C 1.1807(6) 0.5257(5) 0.2839(4) 0.0208(13) Uani 1 1 d . . . . .
C42 C 1.2935(7) 0.5840(6) 0.2584(4) 0.0300(16) Uani 1 1 d . . . . .
H42 H 1.284473 0.632009 0.221304 0.036 Uiso 1 1 calc R U . . .
C43 C 1.4184(7) 0.5722(6) 0.2872(4) 0.0340(17) Uani 1 1 d . . . . .
H43 H 1.493952 0.612199 0.269523 0.041 Uiso 1 1 calc R U . . .
C44 C 1.4333(7) 0.5025(6) 0.3412(4) 0.0318(17) Uani 1 1 d . . . . .
H44 H 1.518611 0.494069 0.360330 0.038 Uiso 1 1 calc R U . . .
C45 C 1.3233(7) 0.4455(6) 0.3670(4) 0.0291(16) Uani 1 1 d . . . . .
H45 H 1.333390 0.398948 0.404910 0.035 Uiso 1 1 calc R U . . .
C46 C 1.1972(6) 0.4553(6) 0.3382(4) 0.0246(14) Uani 1 1 d . . . . .
H46 H 1.122277 0.413844 0.355643 0.030 Uiso 1 1 calc R U . . .
C47 C 0.9017(6) 0.6236(5) 0.3378(4) 0.0234(14) Uani 1 1 d . . . . .
C48 C 0.7901(6) 0.6680(6) 0.3287(5) 0.0363(19) Uani 1 1 d . . . . .
H48 H 0.742509 0.663028 0.279743 0.044 Uiso 1 1 calc R U . . .
C49 C 0.7478(7) 0.7220(6) 0.3952(5) 0.0364(18) Uani 1 1 d . . . . .
H49 H 0.671927 0.754122 0.390201 0.044 Uiso 1 1 calc R U . . .
C50 C 0.8160(7) 0.7279(6) 0.4665(4) 0.0349(18) Uani 1 1 d . . . . .
H50 H 0.786736 0.763644 0.510117 0.042 Uiso 1 1 calc R U . . .
C51 C 0.9268(8) 0.6819(6) 0.4743(4) 0.0330(17) Uani 1 1 d . . . . .
H51 H 0.973704 0.685531 0.523309 0.040 Uiso 1 1 calc R U . . .
C52 C 0.9689(6) 0.6304(6) 0.4105(4) 0.0266(15) Uani 1 1 d . . . . .
H52 H 1.045236 0.598879 0.416232 0.032 Uiso 1 1 calc R U . . .

loop_
_atom_site_aniso_label
_atom_site_aniso_U_11
_atom_site_aniso_U_22
_atom_site_aniso_U_33
_atom_site_aniso_U_23
_atom_site_aniso_U_13
_atom_site_aniso_U_12
Pb1 0.01837(12) 0.02135(13) 0.02361(14) 0.00364(10) -0.00083(10) 0.00406(10)
Pb2 0.01695(12) 0.01919(13) 0.02352(14) 0.00389(10) -0.00064(9) 0.00436(9)
S1 0.0316(10) 0.0412(11) 0.0418(12) 0.0182(9) 0.0035(8) 0.0136(9)
S2 0.0358(11) 0.0322(11) 0.0586(15) -0.0011(10) -0.0095(10) 0.0110(9)
C1 0.018(3) 0.026(3) 0.018(3) -0.001(3) -0.001(2) 0.003(3)
C2 0.023(3) 0.027(4) 0.028(4) 0.004(3) 0.000(3) -0.002(3)
C3 0.031(4) 0.037(4) 0.030(4) 0.008(3) 0.003(3) 0.000(3)
C4 0.026(4) 0.044(5) 0.037(5) 0.001(4) 0.010(3) 0.003(3)
C5 0.025(4) 0.036(4) 0.039(5) 0.001(3) 0.003(3) 0.007(3)
C6 0.019(3) 0.027(4) 0.025(4) 0.004(3) -0.001(3) 0.000(3)
C7 0.035(4) 0.024(4) 0.037(4) 0.011(3) 0.009(3) 0.003(3)
C8 0.046(5) 0.050(5) 0.049(5) 0.016(4) 0.007(4) 0.020(4)
C9 0.027(3) 0.024(3) 0.020(3) -0.001(3) 0.005(3) 0.009(3)
C10 0.029(4) 0.030(4) 0.036(4) 0.002(3) 0.001(3) 0.011(3)
C11 0.036(4) 0.038(4) 0.032(4) -0.006(3) -0.003(3) 0.022(3)
C12 0.050(5) 0.036(4) 0.035(5) 0.007(4) 0.011(4) 0.023(4)
C13 0.056(5) 0.022(4) 0.039(5) 0.004(3) 0.005(4) 0.015(4)
C14 0.037(4) 0.032(4) 0.036(4) -0.001(3) 0.002(3) 0.010(3)
C15 0.016(3) 0.027(3) 0.022(3) 0.007(3) 0.002(3) 0.002(3)
C16 0.041(4) 0.025(4) 0.031(4) 0.008(3) -0.002(3) -0.001(3)
C17 0.049(5) 0.037(4) 0.022(4) -0.003(3) -0.004(3) 0.003(4)
C18 0.034(4) 0.039(4) 0.032(4) 0.018(3) 0.001(3) 0.003(3)
C19 0.032(4) 0.031(4) 0.029(4) 0.013(3) 0.006(3) 0.006(3)
C20 0.030(4) 0.033(4) 0.021(4) 0.004(3) 0.002(3) 0.003(3)
C21 0.019(3) 0.021(3) 0.022(3) 0.005(3) -0.003(3) 0.005(3)
C22 0.033(4) 0.021(3) 0.023(4) 0.005(3) 0.003(3) 0.000(3)
C23 0.021(3) 0.024(4) 0.044(5) 0.009(3) 0.002(3) -0.006(3)
C24 0.037(4) 0.025(4) 0.035(4) -0.005(3) -0.014(3) 0.009(3)
C25 0.045(5) 0.041(5) 0.022(4) 0.005(3) 0.003(3) 0.016(4)
C26 0.026(4) 0.029(4) 0.037(4) 0.014(3) 0.002(3) 0.005(3)
C27 0.023(3) 0.024(3) 0.016(3) 0.001(3) -0.001(3) -0.004(3)
C28 0.026(4) 0.034(4) 0.023(4) 0.000(3) 0.007(3) 0.001(3)
C29 0.032(4) 0.035(4) 0.031(4) 0.004(3) 0.005(3) -0.009(3)
C30 0.060(6) 0.029(4) 0.034(5) 0.008(3) 0.010(4) 0.003(4)
C31 0.057(5) 0.030(4) 0.037(5) 0.006(3) -0.002(4) 0.018(4)
C32 0.042(4) 0.032(4) 0.031(4) 0.009(3) -0.003(3) 0.013(3)
C33 0.028(4) 0.048(5) 0.041(5) -0.003(4) -0.001(3) 0.004(4)
C34 0.046(5) 0.051(5) 0.039(5) 0.009(4) 0.002(4) 0.021(4)
C35 0.020(3) 0.022(3) 0.032(4) 0.008(3) -0.002(3) 0.002(3)
C36 0.026(3) 0.028(4) 0.023(4) 0.003(3) -0.004(3) 0.005(3)
C37 0.033(4) 0.016(3) 0.044(5) 0.006(3) -0.004(3) 0.005(3)
C38 0.028(4) 0.034(4) 0.042(5) 0.021(4) -0.003(3) 0.003(3)
C39 0.026(4) 0.041(4) 0.028(4) 0.010(3) 0.003(3) 0.007(3)
C40 0.027(4) 0.026(4) 0.033(4) 0.008(3) 0.000(3) 0.006(3)
C41 0.016(3) 0.020(3) 0.023(3) -0.006(3) -0.005(2) 0.004(2)
C42 0.031(4) 0.028(4) 0.033(4) 0.010(3) 0.000(3) 0.011(3)
C43 0.023(3) 0.037(4) 0.041(5) -0.004(3) -0.001(3) 0.012(3)
C44 0.019(3) 0.035(4) 0.038(4) -0.003(3) -0.008(3) 0.010(3)
C45 0.033(4) 0.030(4) 0.023(4) -0.001(3) -0.009(3) 0.012(3)
C46 0.024(3) 0.024(3) 0.025(4) 0.000(3) -0.001(3) 0.008(3)
C47 0.016(3) 0.020(3) 0.031(4) 0.003(3) 0.001(3) 0.000(3)
C48 0.010(3) 0.034(4) 0.069(6) 0.026(4) 0.006(3) 0.002(3)
C49 0.018(3) 0.038(4) 0.053(5) 0.003(4) 0.011(3) 0.005(3)
C50 0.032(4) 0.039(4) 0.034(4) 0.004(3) 0.020(3) 0.000(3)
C51 0.046(5) 0.027(4) 0.023(4) 0.002(3) 0.004(3) 0.004(3)
C52 0.024(3) 0.026(4) 0.032(4) 0.009(3) 0.001(3) 0.008(3)

loop_
_atom_type_symbol
_atom_type_description
_atom_type_scat_dispersion_real
_atom_type_scat_dispersion_imag
_atom_type_scat_source
C C 0.0033 0.0016 'International Tables Vol C Tables 4.2.6.8 and 6.1.1.4'
H H 0.0000 0.0000 'International Tables Vol C Tables 4.2.6.8 and 6.1.1.4'
S S 0.1246 0.1234 'International Tables Vol C Tables 4.2.6.8 and 6.1.1.4'
Pb Pb -3.3944 10.1111 'International Tables Vol C Tables 4.2.6.8 and 6.1.1.4'

loop_
_geom_angle_atom_site_label_1
_geom_angle_atom_site_label_2
_geom_angle_atom_site_label_3
_geom_angle
_geom_angle_site_symmetry_1
_geom_angle_site_symmetry_3
_geom_angle_publ_flag
C9 Pb1 C21 106.9(2) . . ?
C9 Pb1 C1 121.1(2) . . ?
C21 Pb1 C1 108.3(2) . . ?
C9 Pb1 C15 106.4(2) . . ?
C21 Pb1 C15 109.9(2) . . ?
C1 Pb1 C15 103.9(2) . . ?
C35 Pb2 C41 106.1(2) . . ?
C35 Pb2 C47 108.9(2) . . ?
C41 Pb2 C47 104.9(2) . . ?
C35 Pb2 C27 115.5(2) . . ?
C41 Pb2 C27 102.8(2) . . ?
C47 Pb2 C27 117.3(2) . . ?
C8 S1 C7 98.1(4) . . ?
C34 S2 C33 99.5(4) . . ?
C6 C1 C2 119.2(6) . . ?
C6 C1 Pb1 116.1(5) . . ?
C2 C1 Pb1 124.7(5) . . ?
C3 C2 C1 119.3(7) . . ?
C3 C2 C7 119.2(6) . . ?
C1 C2 C7 121.4(6) . . ?
C2 C3 C4 120.8(7) . . ?
C2 C3 H3 119.6 . . ?
C4 C3 H3 119.6 . . ?
C5 C4 C3 120.2(7) . . ?
C5 C4 H4 119.9 . . ?
C3 C4 H4 119.9 . . ?
C4 C5 C6 118.8(7) . . ?
C4 C5 H5 120.6 . . ?
C6 C5 H5 120.6 . . ?
C1 C6 C5 121.6(7) . . ?
C1 C6 H6 119.2 . . ?
C5 C6 H6 119.2 . . ?
C2 C7 S1 112.4(5) . . ?
C2 C7 H7A 109.1 . . ?
S1 C7 H7A 109.1 . . ?
C2 C7 H7B 109.1 . . ?
S1 C7 H7B 109.1 . . ?
H7A C7 H7B 107.9 . . ?
S1 C8 H8A 109.5 . . ?
S1 C8 H8B 109.5 . . ?
H8A C8 H8B 109.5 . . ?
S1 C8 H8C 109.5 . . ?
H8A C8 H8C 109.5 . . ?
H8B C8 H8C 109.5 . . ?
C14 C9 C10 118.3(6) . . ?
C14 C9 Pb1 123.7(5) . . ?
C10 C9 Pb1 117.8(5) . . ?
C11 C10 C9 121.5(7) . . ?
C11 C10 H10 119.3 . . ?
C9 C10 H10 119.3 . . ?
C10 C11 C12 119.8(7) . . ?
C10 C11 H11 120.1 . . ?
C12 C11 H11 120.1 . . ?
C13 C12 C11 119.3(7) . . ?
C13 C12 H12 120.4 . . ?
C11 C12 H12 120.4 . . ?
C12 C13 C14 120.4(8) . . ?
C12 C13 H13 119.8 . . ?
C14 C13 H13 119.8 . . ?
C9 C14 C13 120.8(7) . . ?
C9 C14 H14 119.6 . . ?
C13 C14 H14 119.6 . . ?
C16 C15 C20 118.3(6) . . ?
C16 C15 Pb1 120.1(5) . . ?
C20 C15 Pb1 121.7(5) . . ?
C15 C16 C17 120.5(7) . . ?
C15 C16 H16 119.7 . . ?
C17 C16 H16 119.7 . . ?
C16 C17 C18 120.5(7) . . ?
C16 C17 H17 119.8 . . ?
C18 C17 H17 119.8 . . ?
C19 C18 C17 118.8(7) . . ?
C19 C18 H18 120.6 . . ?
C17 C18 H18 120.6 . . ?
C18 C19 C20 120.9(7) . . ?
C18 C19 H19 119.6 . . ?
C20 C19 H19 119.6 . . ?
C19 C20 C15 120.9(7) . . ?
C19 C20 H20 119.5 . . ?
C15 C20 H20 119.5 . . ?
C22 C21 C26 118.2(6) . . ?
C22 C21 Pb1 121.7(5) . . ?
C26 C21 Pb1 120.1(5) . . ?
C21 C22 C23 121.4(7) . . ?
C21 C22 H22 119.3 . . ?
C23 C22 H22 119.3 . . ?
C24 C23 C22 120.1(7) . . ?
C24 C23 H23 119.9 . . ?
C22 C23 H23 119.9 . . ?
C23 C24 C25 119.6(7) . . ?
C23 C24 H24 120.2 . . ?
C25 C24 H24 120.2 . . ?
C24 C25 C26 119.6(7) . . ?
C24 C25 H25 120.2 . . ?
C26 C25 H25 120.2 . . ?
C21 C26 C25 121.0(7) . . ?
C21 C26 H26 119.5 . . ?
C25 C26 H26 119.5 . . ?
C32 C27 C28 119.9(7) . . ?
C32 C27 Pb2 115.9(5) . . ?
C28 C27 Pb2 124.2(5) . . ?
C27 C28 C29 118.3(7) . . ?
C27 C28 C33 123.1(7) . . ?
C29 C28 C33 118.5(6) . . ?
C30 C29 C28 120.4(7) . . ?
C30 C29 H29 119.8 . . ?
C28 C29 H29 119.8 . . ?
C31 C30 C29 120.8(8) . . ?
C31 C30 H30 119.6 . . ?
C29 C30 H30 119.6 . . ?
C30 C31 C32 119.1(8) . . ?
C30 C31 H31 120.5 . . ?
C32 C31 H31 120.5 . . ?
C27 C32 C31 121.5(7) . . ?
C27 C32 H32 119.3 . . ?
C31 C32 H32 119.3 . . ?
C28 C33 S2 113.5(5) . . ?
C28 C33 H33A 108.9 . . ?
S2 C33 H33A 108.9 . . ?
C28 C33 H33B 108.9 . . ?
S2 C33 H33B 108.9 . . ?
H33A C33 H33B 107.7 . . ?
S2 C34 H34A 109.5 . . ?
S2 C34 H34B 109.5 . . ?
H34A C34 H34B 109.5 . . ?
S2 C34 H34C 109.5 . . ?
H34A C34 H34C 109.5 . . ?
H34B C34 H34C 109.5 . . ?
C36 C35 C40 119.0(6) . . ?
C36 C35 Pb2 119.8(5) . . ?
C40 C35 Pb2 121.2(5) . . ?
C35 C36 C37 121.2(7) . . ?
C35 C36 H36 119.4 . . ?
C37 C36 H36 119.4 . . ?
C38 C37 C36 119.2(7) . . ?
C38 C37 H37 120.4 . . ?
C36 C37 H37 120.4 . . ?
C39 C38 C37 120.4(7) . . ?
C39 C38 H38 119.8 . . ?
C37 C38 H38 119.8 . . ?
C38 C39 C40 119.8(7) . . ?
C38 C39 H39 120.1 . . ?
C40 C39 H39 120.1 . . ?
C39 C40 C35 120.5(7) . . ?
C39 C40 H40 119.7 . . ?
C35 C40 H40 119.7 . . ?
C46 C41 C42 118.3(6) . . ?
C46 C41 Pb2 121.6(5) . . ?
C42 C41 Pb2 120.1(5) . . ?
C43 C42 C41 120.6(7) . . ?
C43 C42 H42 119.7 . . ?
C41 C42 H42 119.7 . . ?
C44 C43 C42 120.5(7) . . ?
C44 C43 H43 119.8 . . ?
C42 C43 H43 119.8 . . ?
C45 C44 C43 119.4(6) . . ?
C45 C44 H44 120.3 . . ?
C43 C44 H44 120.3 . . ?
C44 C45 C46 120.9(7) . . ?
C44 C45 H45 119.5 . . ?
C46 C45 H45 119.5 . . ?
C45 C46 C41 120.3(6) . . ?
C45 C46 H46 119.9 . . ?
C41 C46 H46 119.9 . . ?
C48 C47 C52 119.9(7) . . ?
C48 C47 Pb2 121.2(6) . . ?
C52 C47 Pb2 118.8(5) . . ?
C47 C48 C49 118.2(7) . . ?
C47 C48 H48 120.9 . . ?
C49 C48 H48 120.9 . . ?
C50 C49 C48 120.9(7) . . ?
C50 C49 H49 119.6 . . ?
C48 C49 H49 119.6 . . ?
C49 C50 C51 120.0(7) . . ?
C49 C50 H50 120.0 . . ?
C51 C50 H50 120.0 . . ?
C50 C51 C52 119.6(7) . . ?
C50 C51 H51 120.2 . . ?
C52 C51 H51 120.2 . . ?
C51 C52 C47 121.4(6) . . ?
C51 C52 H52 119.3 . . ?
C47 C52 H52 119.3 . . ?

loop_
_geom_bond_atom_site_label_1
_geom_bond_atom_site_label_2
_geom_bond_distance
_geom_bond_site_symmetry_2
_geom_bond_publ_flag
Pb1 C9 2.205(6) . ?
Pb1 C21 2.218(6) . ?
Pb1 C1 2.223(6) . ?
Pb1 C15 2.231(6) . ?
Pb2 C35 2.208(6) . ?
Pb2 C41 2.219(6) . ?
Pb2 C47 2.224(7) . ?
Pb2 C27 2.229(6) . ?
S1 C8 1.799(8) . ?
S1 C7 1.817(8) . ?
S2 C34 1.782(8) . ?
S2 C33 1.796(9) . ?
C1 C6 1.381(9) . ?
C1 C2 1.397(9) . ?
C2 C3 1.378(10) . ?
C2 C7 1.515(10) . ?
C3 C4 1.389(10) . ?
C3 H3 0.9500 . ?
C4 C5 1.380(11) . ?
C4 H4 0.9500 . ?
C5 C6 1.384(9) . ?
C5 H5 0.9500 . ?
C6 H6 0.9500 . ?
C7 H7A 0.9900 . ?
C7 H7B 0.9900 . ?
C8 H8A 0.9800 . ?
C8 H8B 0.9800 . ?
C8 H8C 0.9800 . ?
C9 C14 1.383(10) . ?
C9 C10 1.393(9) . ?
C10 C11 1.375(9) . ?
C10 H10 0.9500 . ?
C11 C12 1.395(11) . ?
C11 H11 0.9500 . ?
C12 C13 1.383(11) . ?
C12 H12 0.9500 . ?
C13 C14 1.388(10) . ?
C13 H13 0.9500 . ?
C14 H14 0.9500 . ?
C15 C16 1.390(10) . ?
C15 C20 1.397(9) . ?
C16 C17 1.394(10) . ?
C16 H16 0.9500 . ?
C17 C18 1.394(11) . ?
C17 H17 0.9500 . ?
C18 C19 1.377(10) . ?
C18 H18 0.9500 . ?
C19 C20 1.382(9) . ?
C19 H19 0.9500 . ?
C20 H20 0.9500 . ?
C21 C22 1.373(9) . ?
C21 C26 1.377(9) . ?
C22 C23 1.380(9) . ?
C22 H22 0.9500 . ?
C23 C24 1.367(10) . ?
C23 H23 0.9500 . ?
C24 C25 1.382(10) . ?
C24 H24 0.9500 . ?
C25 C26 1.390(10) . ?
C25 H25 0.9500 . ?
C26 H26 0.9500 . ?
C27 C32 1.372(10) . ?
C27 C28 1.396(9) . ?
C28 C29 1.415(10) . ?
C28 C33 1.500(10) . ?
C29 C30 1.376(11) . ?
C29 H29 0.9500 . ?
C30 C31 1.371(11) . ?
C30 H30 0.9500 . ?
C31 C32 1.390(11) . ?
C31 H31 0.9500 . ?
C32 H32 0.9500 . ?
C33 H33A 0.9900 . ?
C33 H33B 0.9900 . ?
C34 H34A 0.9800 . ?
C34 H34B 0.9800 . ?
C34 H34C 0.9800 . ?
C35 C36 1.377(9) . ?
C35 C40 1.394(10) . ?
C36 C37 1.399(9) . ?
C36 H36 0.9500 . ?
C37 C38 1.385(11) . ?
C37 H37 0.9500 . ?
C38 C39 1.384(10) . ?
C38 H38 0.9500 . ?
C39 C40 1.393(9) . ?
C39 H39 0.9500 . ?
C40 H40 0.9500 . ?
C41 C46 1.397(9) . ?
C41 C42 1.404(9) . ?
C42 C43 1.392(9) . ?
C42 H42 0.9500 . ?
C43 C44 1.383(10) . ?
C43 H43 0.9500 . ?
C44 C45 1.378(10) . ?
C44 H44 0.9500 . ?
C45 C46 1.395(9) . ?
C45 H45 0.9500 . ?
C46 H46 0.9500 . ?
C47 C48 1.379(9) . ?
C47 C52 1.398(9) . ?
C48 C49 1.435(11) . ?
C48 H48 0.9500 . ?
C49 C50 1.381(11) . ?
C49 H49 0.9500 . ?
C50 C51 1.381(10) . ?
C50 H50 0.9500 . ?
C51 C52 1.383(10) . ?
C51 H51 0.9500 . ?
C52 H52 0.9500 . ?
